data_4027542
loop_
_publ_author_name
'Chintakunta Ramesh'
'Po-Min Lei'
'Donala Janreddy'
'Veerababurao Kavala'
'Chun-Wei Kuo'
'Ching-Fa Yao'

_publ_section_title
;
 Synthesis of Indolylquinolines, Indolylacridines, and
 Indolylcyclopenta[b]quinolines from the Baylis-Hillman Adducts: An in
 Situ [1,3]-Sigmatropic Rearrangement of an Indole Nucleus To Access
 Indolylacridines and Indolylcyclopenta[b]quinolines
;
_journal_name_full 'Journal of Organic Chemistry'
_journal_page_first 8451
_journal_page_last 8464
_journal_paper_doi 10.1021/jo301313m
_journal_volume 77
_journal_year 2012
_chemical_formula_moiety 'C22 H20 N2'
_chemical_formula_sum 'C22 H20 N2'
_chemical_formula_weight 312.40
_chemical_name_systematic
;
 ?
;
_space_group_IT_number 14
_symmetry_cell_setting monoclinic
_symmetry_space_group_name_Hall '-P 2yn'
_symmetry_space_group_name_H-M 'P 1 21/n 1'
_atom_sites_solution_hydrogens geom
_atom_sites_solution_primary direct
_atom_sites_solution_secondary difmap
_audit_creation_method SHELXL-97
_cell_angle_alpha 90.00
_cell_angle_beta 99.505(2)
_cell_angle_gamma 90.00
_cell_formula_units_Z 4
_cell_length_a 6.4451(2)
_cell_length_b 26.2633(11)
_cell_length_c 9.9175(5)
_cell_measurement_reflns_used 4583
_cell_measurement_temperature 293(2)
_cell_measurement_theta_max 25.028
_cell_measurement_theta_min 2.037
_cell_volume 1655.68(12)
_computing_cell_refinement 'HKL Scalepack (Otwinowski & Minor 1997)'
_computing_data_collection 'Collect (Nonius BV, 1997-2000)'
_computing_data_reduction 'HKL Denzo and Scalepack'
_computing_molecular_graphics 'Ortep-3 for Windows (Farrugia, 1997)'
_computing_publication_material 'WinGX publication routines (Farrugia, 1999)'
_computing_structure_refinement 'SHELXL-97 (Sheldrick, 1997)'
_computing_structure_solution 'SHELXS-86 (Sheldrick, 1986)'
_diffrn_ambient_temperature 293(2)
_diffrn_detector_area_resol_mean 9
_diffrn_measured_fraction_theta_full 0.983
_diffrn_measured_fraction_theta_max 0.983
_diffrn_measurement_device_type KappaCCD
_diffrn_measurement_method 'CCD rotation images, thick slices'
_diffrn_radiation_monochromator graphite
_diffrn_radiation_source 'fine-focus sealed tube'
_diffrn_radiation_type MoK\a
_diffrn_radiation_wavelength 0.71073
_diffrn_reflns_av_R_equivalents 0.0724
_diffrn_reflns_av_sigmaI/netI 0.1324
_diffrn_reflns_limit_h_max 5
_diffrn_reflns_limit_h_min -7
_diffrn_reflns_limit_k_max 30
_diffrn_reflns_limit_k_min -29
_diffrn_reflns_limit_l_max 10
_diffrn_reflns_limit_l_min -11
_diffrn_reflns_number 6649
_diffrn_reflns_theta_full 25.01
_diffrn_reflns_theta_max 25.01
_diffrn_reflns_theta_min 2.22
_exptl_absorpt_coefficient_mu 0.074
_exptl_absorpt_correction_T_max 1.0396
_exptl_absorpt_correction_T_min 0.962
_exptl_absorpt_correction_type multi-scan
_exptl_absorpt_process_details
;
 ?
;
_exptl_crystal_colour 'pale yellow'
_exptl_crystal_density_diffrn 1.253
_exptl_crystal_description prism
_exptl_crystal_F_000 664
_exptl_crystal_size_max 0.32
_exptl_crystal_size_mid 0.13
_exptl_crystal_size_min 0.07
_refine_diff_density_max 0.248
_refine_diff_density_min -0.242
_refine_diff_density_rms 0.064
_refine_ls_extinction_method none
_refine_ls_goodness_of_fit_ref 0.953
_refine_ls_hydrogen_treatment fixed
_refine_ls_matrix_type full
_refine_ls_number_parameters 217
_refine_ls_number_reflns 2871
_refine_ls_number_restraints 0
_refine_ls_restrained_S_all 0.953
_refine_ls_R_factor_all 0.1613
_refine_ls_R_factor_gt 0.0642
_refine_ls_shift/su_max 0.000
_refine_ls_shift/su_mean 0.000
_refine_ls_structure_factor_coef Fsqd
_refine_ls_weighting_details 'calc w=1/[\s^2^(Fo^2^)+(0.0964P)^2^+0.0000P] where P=(Fo^2^+2Fc^2^)/3'
_refine_ls_weighting_scheme calc
_refine_ls_wR_factor_gt 0.1493
_refine_ls_wR_factor_ref 0.2046
_reflns_number_gt 1359
_reflns_number_total 2871
_reflns_threshold_expression >2sigma(I)
_cod_data_source_file jo301313m_si_004.cif
_cod_data_source_block 9979
_cod_original_sg_symbol_H-M 'P 21/n'
_cod_database_code 4027542

loop_
_symmetry_equiv_pos_as_xyz
'x, y, z'
'-x+1/2, y+1/2, -z+1/2'
'-x, -y, -z'
'x-1/2, -y-1/2, z-1/2'

loop_
_atom_site_label
_atom_site_type_symbol
_atom_site_fract_x
_atom_site_fract_y
_atom_site_fract_z
_atom_site_U_iso_or_equiv
_atom_site_adp_type
_atom_site_occupancy
_atom_site_symmetry_multiplicity
_atom_site_calc_flag
_atom_site_refinement_flags
N1 N 0.1533(5) 0.11608(13) 0.3474(3) 0.0460(9) Uani 1 1 d .
H1 H 0.1331 0.1242 0.4282 0.055 Uiso 1 1 calc R
N2 N 0.2236(5) 0.14275(13) -0.3540(3) 0.0456(9) Uani 1 1 d .
C1 C 0.3158(6) 0.08690(15) 0.3178(4) 0.0388(10) Uani 1 1 d .
C2 C 0.4790(6) 0.06375(16) 0.4056(4) 0.0478(11) Uani 1 1 d .
H2 H 0.4897 0.0666 0.5000 0.057 Uiso 1 1 calc R
C3 C 0.6230(6) 0.03676(17) 0.3484(4) 0.0530(12) Uani 1 1 d .
H3 H 0.7341 0.0210 0.4046 0.064 Uiso 1 1 calc R
C4 C 0.6062(6) 0.03245(16) 0.2065(4) 0.0497(11) Uani 1 1 d .
H4 H 0.7073 0.0141 0.1700 0.060 Uiso 1 1 calc R
C5 C 0.4436(6) 0.05474(16) 0.1202(4) 0.0462(11) Uani 1 1 d .
H5 H 0.4334 0.0511 0.0261 0.055 Uiso 1 1 calc R
C6 C 0.2924(5) 0.08306(15) 0.1751(3) 0.0381(10) Uani 1 1 d .
C7 C 0.1087(5) 0.11111(15) 0.1190(3) 0.0372(10) Uani 1 1 d .
C8 C 0.0270(6) 0.13047(15) 0.2275(4) 0.0419(10) Uani 1 1 d .
C9 C -0.1671(6) 0.16140(17) 0.2339(4) 0.0550(12) Uani 1 1 d .
H9A H -0.1769 0.1684 0.3276 0.082 Uiso 1 1 calc R
H9B H -0.2890 0.1427 0.1923 0.082 Uiso 1 1 calc R
H9C H -0.1594 0.1929 0.1858 0.082 Uiso 1 1 calc R
C10 C 0.0064(5) 0.11493(15) -0.0291(3) 0.0380(10) Uani 1 1 d .
H10 H -0.1101 0.1391 -0.0319 0.046 Uiso 1 1 calc R
C11 C -0.0914(5) 0.06485(16) -0.0852(3) 0.0452(11) Uani 1 1 d .
H11A H 0.0181 0.0394 -0.0826 0.054 Uiso 1 1 calc R
H11B H -0.1897 0.0531 -0.0277 0.054 Uiso 1 1 calc R
C12 C -0.2052(6) 0.07070(18) -0.2306(4) 0.0532(12) Uani 1 1 d .
H12A H -0.2723 0.0388 -0.2615 0.064 Uiso 1 1 calc R
H12B H -0.3139 0.0964 -0.2336 0.064 Uiso 1 1 calc R
C13 C -0.0538(6) 0.08588(17) -0.3240(4) 0.0540(12) Uani 1 1 d .
H13A H -0.1337 0.1000 -0.4071 0.065 Uiso 1 1 calc R
H13B H 0.0163 0.0555 -0.3491 0.065 Uiso 1 1 calc R
C14 C 0.1126(6) 0.12424(15) -0.2651(3) 0.0390(10) Uani 1 1 d .
C15 C 0.1492(6) 0.13655(15) -0.1234(3) 0.0357(9) Uani 1 1 d .
C16 C 0.3125(6) 0.16897(15) -0.0787(4) 0.0405(10) Uani 1 1 d .
H16 H 0.3413 0.1776 0.0135 0.049 Uiso 1 1 calc R
C17 C 0.4381(6) 0.18959(15) -0.1693(4) 0.0391(10) Uani 1 1 d .
C18 C 0.3881(6) 0.17453(16) -0.3075(4) 0.0409(10) Uani 1 1 d .
C19 C 0.5150(7) 0.19196(17) -0.4009(4) 0.0577(13) Uani 1 1 d .
H19 H 0.4819 0.1828 -0.4925 0.069 Uiso 1 1 calc R
C20 C 0.6846(7) 0.22190(18) -0.3590(5) 0.0646(13) Uani 1 1 d .
H20 H 0.7690 0.2324 -0.4213 0.078 Uiso 1 1 calc R
C21 C 0.7331(6) 0.23711(17) -0.2227(5) 0.0632(13) Uani 1 1 d .
H21 H 0.8487 0.2580 -0.1950 0.076 Uiso 1 1 calc R
C22 C 0.6124(6) 0.22160(16) -0.1297(4) 0.0528(11) Uani 1 1 d .
H22 H 0.6457 0.2323 -0.0393 0.063 Uiso 1 1 calc R

loop_
_atom_site_aniso_label
_atom_site_aniso_U_11
_atom_site_aniso_U_22
_atom_site_aniso_U_33
_atom_site_aniso_U_23
_atom_site_aniso_U_13
_atom_site_aniso_U_12
N1 0.051(2) 0.065(3) 0.0236(18) -0.0073(17) 0.0092(15) -0.0021(18)
N2 0.052(2) 0.054(2) 0.0314(19) 0.0006(17) 0.0089(16) -0.0052(19)
C1 0.040(2) 0.048(3) 0.029(2) 0.0005(19) 0.0080(18) 0.001(2)
C2 0.047(2) 0.067(3) 0.027(2) -0.002(2) 0.0013(19) -0.007(2)
C3 0.048(2) 0.065(3) 0.042(3) 0.008(2) -0.004(2) 0.002(2)
C4 0.047(2) 0.057(3) 0.046(3) 0.002(2) 0.009(2) 0.007(2)
C5 0.048(2) 0.059(3) 0.032(2) -0.001(2) 0.0082(19) 0.001(2)
C6 0.040(2) 0.048(3) 0.028(2) -0.0005(19) 0.0098(17) -0.001(2)
C7 0.042(2) 0.044(3) 0.027(2) -0.0019(19) 0.0073(17) 0.001(2)
C8 0.041(2) 0.050(3) 0.035(2) 0.002(2) 0.0081(19) -0.002(2)
C9 0.056(3) 0.065(3) 0.046(3) -0.004(2) 0.014(2) 0.005(2)
C10 0.038(2) 0.049(3) 0.028(2) -0.0008(19) 0.0060(17) 0.0044(19)
C11 0.045(2) 0.057(3) 0.033(2) 0.002(2) 0.0052(17) -0.010(2)
C12 0.051(2) 0.068(3) 0.038(2) 0.003(2) 0.0015(19) -0.008(2)
C13 0.061(3) 0.066(3) 0.034(2) -0.003(2) 0.004(2) -0.007(2)
C14 0.042(2) 0.049(3) 0.026(2) -0.0004(19) 0.0024(17) -0.003(2)
C15 0.042(2) 0.040(3) 0.025(2) -0.0001(18) 0.0041(17) 0.003(2)
C16 0.048(2) 0.046(3) 0.026(2) -0.003(2) 0.0003(18) 0.005(2)
C17 0.044(2) 0.038(3) 0.036(2) 0.0032(19) 0.0074(19) 0.000(2)
C18 0.050(2) 0.039(3) 0.034(2) 0.007(2) 0.0074(19) 0.003(2)
C19 0.069(3) 0.062(3) 0.045(3) 0.009(2) 0.018(2) -0.008(3)
C20 0.075(3) 0.062(3) 0.061(3) 0.012(3) 0.024(3) -0.011(3)
C21 0.057(3) 0.056(3) 0.076(3) 0.004(3) 0.009(3) -0.017(2)
C22 0.056(3) 0.050(3) 0.050(3) 0.002(2) 0.001(2) -0.003(2)

loop_
_atom_type_symbol
_atom_type_description
_atom_type_scat_dispersion_real
_atom_type_scat_dispersion_imag
_atom_type_scat_source
C C 0.0033 0.0016 'International Tables Vol C Tables 4.2.6.8 and 6.1.1.4'
H H 0.0000 0.0000 'International Tables Vol C Tables 4.2.6.8 and 6.1.1.4'
N N 0.0061 0.0033 'International Tables Vol C Tables 4.2.6.8 and 6.1.1.4'

loop_
_geom_angle_atom_site_label_1
_geom_angle_atom_site_label_2
_geom_angle_atom_site_label_3
_geom_angle
C1 N1 C8 109.4(3)
C1 N1 H1 125.3
C8 N1 H1 125.3
C14 N2 C18 118.4(3)
N1 C1 C2 129.6(3)
N1 C1 C6 107.3(3)
C2 C1 C6 123.0(3)
C3 C2 C1 117.6(3)
C3 C2 H2 121.2
C1 C2 H2 121.2
C2 C3 C4 121.1(4)
C2 C3 H3 119.5
C4 C3 H3 119.5
C5 C4 C3 121.2(4)
C5 C4 H4 119.4
C3 C4 H4 119.4
C4 C5 C6 119.5(3)
C4 C5 H5 120.3
C6 C5 H5 120.3
C1 C6 C5 117.6(3)
C1 C6 C7 107.5(3)
C5 C6 C7 134.9(3)
C8 C7 C6 106.7(3)
C8 C7 C10 125.1(3)
C6 C7 C10 127.9(3)
C7 C8 N1 109.0(3)
C7 C8 C9 131.7(4)
N1 C8 C9 119.3(3)
C8 C9 H9A 109.5
C8 C9 H9B 109.5
H9A C9 H9B 109.5
C8 C9 H9C 109.5
H9A C9 H9C 109.5
H9B C9 H9C 109.5
C7 C10 C11 112.7(3)
C7 C10 C15 114.2(3)
C11 C10 C15 110.6(3)
C7 C10 H10 106.2
C11 C10 H10 106.2
C15 C10 H10 106.2
C12 C11 C10 111.5(3)
C12 C11 H11A 109.3
C10 C11 H11A 109.3
C12 C11 H11B 109.3
C10 C11 H11B 109.3
H11A C11 H11B 108.0
C13 C12 C11 110.6(3)
C13 C12 H12A 109.5
C11 C12 H12A 109.5
C13 C12 H12B 109.5
C11 C12 H12B 109.5
H12A C12 H12B 108.1
C12 C13 C14 115.4(3)
C12 C13 H13A 108.4
C14 C13 H13A 108.4
C12 C13 H13B 108.4
C14 C13 H13B 108.4
H13A C13 H13B 107.5
N2 C14 C15 123.9(3)
N2 C14 C13 114.5(3)
C15 C14 C13 121.5(3)
C16 C15 C14 117.1(3)
C16 C15 C10 122.8(3)
C14 C15 C10 120.1(3)
C15 C16 C17 121.5(3)
C15 C16 H16 119.3
C17 C16 H16 119.3
C22 C17 C16 124.5(4)
C22 C17 C18 118.8(3)
C16 C17 C18 116.6(3)
N2 C18 C19 118.5(4)
N2 C18 C17 122.6(3)
C19 C18 C17 118.9(4)
C20 C19 C18 120.8(4)
C20 C19 H19 119.6
C18 C19 H19 119.6
C19 C20 C21 120.3(4)
C19 C20 H20 119.9
C21 C20 H20 119.9
C22 C21 C20 120.6(4)
C22 C21 H21 119.7
C20 C21 H21 119.7
C21 C22 C17 120.6(4)
C21 C22 H22 119.7
C17 C22 H22 119.7

loop_
_geom_bond_atom_site_label_1
_geom_bond_atom_site_label_2
_geom_bond_distance
N1 C1 1.368(4)
N1 C8 1.379(4)
N1 H1 0.8600
N2 C14 1.317(4)
N2 C18 1.369(5)
C1 C2 1.390(5)
C1 C6 1.402(5)
C2 C3 1.363(5)
C2 H2 0.9300
C3 C4 1.398(5)
C3 H3 0.9300
C4 C5 1.370(5)
C4 H4 0.9300
C5 C6 1.405(5)
C5 H5 0.9300
C6 C7 1.427(5)
C7 C8 1.371(5)
C7 C10 1.511(5)
C8 C9 1.501(5)
C9 H9A 0.9600
C9 H9B 0.9600
C9 H9C 0.9600
C10 C11 1.523(5)
C10 C15 1.526(5)
C10 H10 0.9800
C11 C12 1.514(5)
C11 H11A 0.9700
C11 H11B 0.9700
C12 C13 1.506(5)
C12 H12A 0.9700
C12 H12B 0.9700
C13 C14 1.516(5)
C13 H13A 0.9700
C13 H13B 0.9700
C14 C15 1.423(5)
C15 C16 1.369(5)
C16 C17 1.413(5)
C16 H16 0.9300
C17 C22 1.406(5)
C17 C18 1.411(5)
C18 C19 1.410(5)
C19 C20 1.355(6)
C19 H19 0.9300
C20 C21 1.394(6)
C20 H20 0.9300
C21 C22 1.363(5)
C21 H21 0.9300
C22 H22 0.9300
